data_2230140
loop_
_publ_author_name
'Liu, Guang-Xiang'
'Xu, Xu-Yong'

_publ_section_title
;
 <i>trans</i>-Tetraaquabis[1,3-bis(4-pyridyl)propane-\k<i>N</i>]cobalt(II)
 biphenyl-4,4'-disulfonate monohydrate
;
_journal_coeditor_code RZ2587
_journal_issue 5
_journal_name_full 'Acta Crystallographica Section E'
_journal_page_first m651
_journal_page_last m652
_journal_paper_doi 10.1107/S1600536811015819
_journal_volume 67
_journal_year 2011
_chemical_formula_iupac '[Co (C13 H14 N2)2 (H2 O)4] (C12 H8 O6 S2), H2 O'
_chemical_formula_moiety 'C26 H36 Co N4 O4 2+, C12 H8 O6 S2 2-, H2 O'
_chemical_formula_sum 'C38 H46 Co N4 O11 S2'
_chemical_formula_weight 857.84
_chemical_name_systematic
;
<i>trans</i>-Tetraaquabis[1,3-bis(4-pyridyl)propane-\k<i>N</i>]cobalt(II)
biphenyl-4,4'-disulfonate monohydrate
;
_space_group_IT_number 15
_symmetry_cell_setting monoclinic
_symmetry_space_group_name_Hall '-C 2yc'
_symmetry_space_group_name_H-M 'C 1 2/c 1'
_atom_sites_solution_hydrogens geom
_atom_sites_solution_primary direct
_atom_sites_solution_secondary difmap
_audit_creation_method SHELXL-97
_cell_angle_alpha 90.00
_cell_angle_beta 113.959(3)
_cell_angle_gamma 90.00
_cell_formula_units_Z 4
_cell_length_a 15.555(3)
_cell_length_b 18.983(3)
_cell_length_c 14.725(3)
_cell_measurement_reflns_used 2386
_cell_measurement_temperature 293(2)
_cell_measurement_theta_max 24.33
_cell_measurement_theta_min 2.63
_cell_volume 3973.4(13)
_computing_cell_refinement 'SAINT (Bruker, 2000)'
_computing_data_collection 'SMART (Bruker, 2000)'
_computing_data_reduction 'SAINT (Bruker, 2000)'
_computing_molecular_graphics 'SHELXTL (Sheldrick, 2008)'
_computing_publication_material 'SHELXTL (Sheldrick, 2008)'
_computing_structure_refinement 'SHELXL97 (Sheldrick, 2008)'
_computing_structure_solution 'SHELXS97 (Sheldrick, 2008)'
_diffrn_ambient_temperature 293(2)
_diffrn_measured_fraction_theta_full 0.997
_diffrn_measured_fraction_theta_max 0.997
_diffrn_measurement_device_type 'Bruker SMART APEX CCD area-detector'
_diffrn_measurement_method '\f and \w'
_diffrn_radiation_monochromator graphite
_diffrn_radiation_source 'sealed tube'
_diffrn_radiation_type MoK\a
_diffrn_radiation_wavelength 0.71073
_diffrn_reflns_av_R_equivalents 0.0305
_diffrn_reflns_av_sigmaI/netI 0.0383
_diffrn_reflns_limit_h_max 18
_diffrn_reflns_limit_h_min -17
_diffrn_reflns_limit_k_max 22
_diffrn_reflns_limit_k_min -22
_diffrn_reflns_limit_l_max 7
_diffrn_reflns_limit_l_min -17
_diffrn_reflns_number 10176
_diffrn_reflns_theta_full 25.50
_diffrn_reflns_theta_max 25.50
_diffrn_reflns_theta_min 1.79
_exptl_absorpt_coefficient_mu 0.602
_exptl_absorpt_correction_T_max 0.8790
_exptl_absorpt_correction_T_min 0.8496
_exptl_absorpt_correction_type multi-scan
_exptl_absorpt_process_details '(SADABS; Bruker, 2000)'
_exptl_crystal_colour orange
_exptl_crystal_density_diffrn 1.434
_exptl_crystal_density_method 'not measured'
_exptl_crystal_description block
_exptl_crystal_F_000 1796
_exptl_crystal_size_max 0.28
_exptl_crystal_size_mid 0.24
_exptl_crystal_size_min 0.22
_refine_diff_density_max 0.527
_refine_diff_density_min -0.219
_refine_ls_extinction_method none
_refine_ls_goodness_of_fit_ref 1.041
_refine_ls_hydrogen_treatment mixed
_refine_ls_matrix_type full
_refine_ls_number_parameters 274
_refine_ls_number_reflns 3683
_refine_ls_number_restraints 0
_refine_ls_restrained_S_all 1.041
_refine_ls_R_factor_all 0.0658
_refine_ls_R_factor_gt 0.0535
_refine_ls_shift/su_max 0.000
_refine_ls_shift/su_mean 0.000
_refine_ls_structure_factor_coef Fsqd
_refine_ls_weighting_details 'calc w=1/[\s^2^(Fo^2^)+(0.0615P)^2^+4.8200P] where P=(Fo^2^+2Fc^2^)/3'
_refine_ls_weighting_scheme calc
_refine_ls_wR_factor_gt 0.1261
_refine_ls_wR_factor_ref 0.1325
_reflns_number_gt 3035
_reflns_number_total 3683
_reflns_threshold_expression I>2\s(I)
_cod_data_source_file rz2587.cif
_cod_data_source_block I
_cod_original_cell_volume 3973.3(12)
_cod_original_sg_symbol_H-M 'C 2/c'
_cod_database_code 2230140
_cod_database_fobs_code 2230140

loop_
_symmetry_equiv_pos_as_xyz
'x, y, z'
'-x, y, -z+1/2'
'x+1/2, y+1/2, z'
'-x+1/2, y+1/2, -z+1/2'
'-x, -y, -z'
'x, -y, z-1/2'
'-x+1/2, -y+1/2, -z'
'x+1/2, -y+1/2, z-1/2'

loop_
_atom_site_type_symbol
_atom_site_label
_atom_site_fract_x
_atom_site_fract_y
_atom_site_fract_z
_atom_site_U_iso_or_equiv
_atom_site_adp_type
_atom_site_calc_flag
_atom_site_refinement_flags
_atom_site_occupancy
_atom_site_symmetry_multiplicity
_atom_site_disorder_assembly
_atom_site_disorder_group
Co Co1 1.0000 0.10016(3) 0.2500 0.03592(19) Uani d S 1 2 . .
N N1 0.84781(16) 0.10664(12) 0.17038(19) 0.0407(6) Uani d . 1 1 . .
N N2 0.1777(2) 0.16402(18) 0.1131(3) 0.0666(9) Uani d . 1 1 . .
O O1 0.89574(17) 0.10255(13) 0.81063(19) 0.0630(7) Uani d . 1 1 . .
O O2 0.89650(16) 0.17146(13) 0.9492(2) 0.0681(7) Uani d . 1 1 . .
O O3 0.90540(17) 0.04433(14) 0.95901(19) 0.0716(8) Uani d . 1 1 . .
O O1W 1.0095(2) 0.01810(16) 0.3451(2) 0.0617(7) Uani d . 1 1 . .
O O2W 0.98303(18) 0.17352(12) 0.34914(19) 0.0451(5) Uani d . 1 1 . .
O O3W 0.0000 0.2072(3) 0.7500 0.112(2) Uani d S 1 2 . .
S S1 0.87135(6) 0.10569(5) 0.89562(7) 0.0539(3) Uani d . 1 1 . .
C C1 0.7473(2) 0.10062(17) 0.8458(2) 0.0466(8) Uani d . 1 1 . .
C C2 0.7022(2) 0.04003(18) 0.8521(3) 0.0574(9) Uani d . 1 1 . .
H H2 0.7370 0.0004 0.8826 0.069 Uiso calc R 1 1 . .
C C3 0.6055(2) 0.03761(17) 0.8134(3) 0.0567(9) Uani d . 1 1 . .
H H3 0.5756 -0.0041 0.8170 0.068 Uiso calc R 1 1 . .
C C4 0.5519(2) 0.09623(16) 0.7691(2) 0.0445(7) Uani d . 1 1 . .
C C5 0.5987(2) 0.15679(17) 0.7616(3) 0.0507(8) Uani d . 1 1 . .
H H5 0.5643 0.1966 0.7307 0.061 Uiso calc R 1 1 . .
C C6 0.6954(2) 0.15851(17) 0.7994(3) 0.0515(8) Uani d . 1 1 . .
H H6 0.7258 0.1993 0.7934 0.062 Uiso calc R 1 1 . .
C C7 0.7907(2) 0.05321(18) 0.1656(3) 0.0565(9) Uani d . 1 1 . .
H H7 0.8170 0.0115 0.1984 0.068 Uiso calc R 1 1 . .
C C8 0.6940(2) 0.0570(2) 0.1141(3) 0.0654(10) Uani d . 1 1 . .
H H8 0.6570 0.0183 0.1132 0.079 Uiso calc R 1 1 . .
C C9 0.6524(2) 0.11739(19) 0.0644(2) 0.0511(8) Uani d . 1 1 . .
C C10 0.7116(2) 0.17249(19) 0.0707(3) 0.0524(8) Uani d . 1 1 . .
H H10 0.6873 0.2149 0.0389 0.063 Uiso calc R 1 1 . .
C C11 0.8070(2) 0.16508(17) 0.1241(2) 0.0460(8) Uani d . 1 1 . .
H H11 0.8453 0.2036 0.1278 0.055 Uiso calc R 1 1 . .
C C12 0.5483(2) 0.1237(2) 0.0040(3) 0.0688(11) Uani d . 1 1 . .
H H12A 0.5263 0.0803 -0.0329 0.083 Uiso calc R 1 1 . .
H H12B 0.5376 0.1612 -0.0441 0.083 Uiso calc R 1 1 . .
C C13 0.4892(2) 0.1383(2) 0.0618(3) 0.0536(8) Uani d . 1 1 . .
H H13A 0.5115 0.1808 0.1010 0.064 Uiso calc R 1 1 . .
H H13B 0.4953 0.0995 0.1070 0.064 Uiso calc R 1 1 . .
C C14 0.3862(2) 0.1472(2) -0.0086(3) 0.0632(10) Uani d . 1 1 . .
H H14A 0.3810 0.1894 -0.0477 0.076 Uiso calc R 1 1 . .
H H14B 0.3687 0.1077 -0.0543 0.076 Uiso calc R 1 1 . .
C C15 0.3155(2) 0.15246(17) 0.0364(3) 0.0479(8) Uani d . 1 1 . .
C C16 0.3368(2) 0.1742(2) 0.1314(3) 0.0616(10) Uani d . 1 1 . .
H H16 0.3985 0.1860 0.1727 0.074 Uiso calc R 1 1 . .
C C17 0.2674(3) 0.1787(2) 0.1659(3) 0.0712(11) Uani d . 1 1 . .
H H17 0.2846 0.1931 0.2313 0.085 Uiso calc R 1 1 . .
C C18 0.1574(2) 0.1424(2) 0.0216(4) 0.0766(12) Uani d . 1 1 . .
H H18 0.0951 0.1313 -0.0179 0.092 Uiso calc R 1 1 . .
C C19 0.2225(2) 0.1352(2) -0.0194(3) 0.0673(11) Uani d . 1 1 . .
H H19 0.2039 0.1187 -0.0842 0.081 Uiso calc R 1 1 . .
H H3W 0.029(5) 0.177(3) 0.728(5) 0.16(3) Uiso d . 1 1 . .
H H2WB 1.017(3) 0.1727(17) 0.405(3) 0.044(10) Uiso d . 1 1 . .
H H2WA 0.928(4) 0.172(2) 0.351(3) 0.107(17) Uiso d . 1 1 . .
H H1WB 1.020(3) 0.028(2) 0.395(3) 0.078(18) Uiso d . 1 1 . .
H H1WA 0.972(3) -0.014(2) 0.328(3) 0.080(14) Uiso d . 1 1 . .

loop_
_atom_site_aniso_label
_atom_site_aniso_U_11
_atom_site_aniso_U_22
_atom_site_aniso_U_33
_atom_site_aniso_U_12
_atom_site_aniso_U_13
_atom_site_aniso_U_23
Co1 0.0247(3) 0.0405(3) 0.0428(3) 0.000 0.0139(2) 0.000
N1 0.0272(12) 0.0478(15) 0.0476(15) 0.0026(10) 0.0157(12) -0.0015(12)
N2 0.0409(17) 0.098(2) 0.068(2) 0.0096(15) 0.0292(17) 0.0128(19)
O1 0.0485(14) 0.0777(17) 0.0678(17) 0.0072(12) 0.0288(13) -0.0025(13)
O2 0.0400(13) 0.0750(17) 0.0736(17) 0.0078(11) 0.0070(12) -0.0204(14)
O3 0.0547(15) 0.0849(18) 0.0633(16) 0.0308(13) 0.0116(13) 0.0095(14)
O1W 0.0676(18) 0.0586(17) 0.0534(18) -0.0231(13) 0.0188(15) 0.0049(14)
O2W 0.0320(12) 0.0611(14) 0.0438(14) 0.0003(10) 0.0169(12) -0.0048(11)
O3W 0.087(4) 0.079(3) 0.174(6) 0.000 0.058(4) 0.000
S1 0.0357(4) 0.0678(6) 0.0518(5) 0.0141(4) 0.0112(4) -0.0087(4)
C1 0.0363(17) 0.0576(19) 0.0421(17) 0.0101(14) 0.0118(14) -0.0053(15)
C2 0.049(2) 0.053(2) 0.068(2) 0.0172(16) 0.0222(18) 0.0098(17)
C3 0.052(2) 0.0467(19) 0.073(2) 0.0044(15) 0.0274(19) 0.0087(18)
C4 0.0389(17) 0.0501(18) 0.0433(18) 0.0015(14) 0.0154(15) -0.0009(15)
C5 0.0373(17) 0.0504(18) 0.054(2) 0.0036(14) 0.0082(16) 0.0064(16)
C6 0.0368(17) 0.0532(19) 0.056(2) -0.0008(14) 0.0104(16) 0.0042(16)
C7 0.0337(17) 0.056(2) 0.072(2) -0.0003(14) 0.0130(17) 0.0088(18)
C8 0.0369(18) 0.070(2) 0.081(3) -0.0160(17) 0.0149(19) 0.000(2)
C9 0.0286(16) 0.079(2) 0.0449(18) 0.0056(15) 0.0143(15) -0.0078(17)
C10 0.0373(17) 0.065(2) 0.057(2) 0.0164(15) 0.0209(16) 0.0097(17)
C11 0.0336(16) 0.0495(18) 0.057(2) 0.0038(13) 0.0212(15) 0.0021(15)
C12 0.0317(18) 0.117(3) 0.056(2) 0.0058(19) 0.0162(17) -0.009(2)
C13 0.0322(17) 0.078(2) 0.052(2) 0.0041(16) 0.0180(16) 0.0006(18)
C14 0.0362(18) 0.098(3) 0.056(2) 0.0070(18) 0.0194(17) -0.001(2)
C15 0.0307(16) 0.0598(19) 0.0523(19) 0.0049(14) 0.0160(15) 0.0025(16)
C16 0.0310(17) 0.095(3) 0.056(2) -0.0018(17) 0.0149(16) -0.009(2)
C17 0.051(2) 0.109(3) 0.056(2) 0.010(2) 0.025(2) -0.002(2)
C18 0.0328(19) 0.111(3) 0.087(3) -0.007(2) 0.025(2) -0.004(3)
C19 0.0372(19) 0.100(3) 0.063(2) -0.0022(19) 0.0182(18) -0.016(2)

loop_
_atom_type_symbol
_atom_type_description
_atom_type_scat_dispersion_real
_atom_type_scat_dispersion_imag
_atom_type_scat_source
C C 0.0033 0.0016 'International Tables Vol C Tables 4.2.6.8 and 6.1.1.4'
H H 0.0000 0.0000 'International Tables Vol C Tables 4.2.6.8 and 6.1.1.4'
N N 0.0061 0.0033 'International Tables Vol C Tables 4.2.6.8 and 6.1.1.4'
O O 0.0106 0.0060 'International Tables Vol C Tables 4.2.6.8 and 6.1.1.4'
S S 0.1246 0.1234 'International Tables Vol C Tables 4.2.6.8 and 6.1.1.4'
Co Co 0.3494 0.9721 'International Tables Vol C Tables 4.2.6.8 and 6.1.1.4'

loop_
_geom_angle_atom_site_label_1
_geom_angle_atom_site_label_2
_geom_angle_atom_site_label_3
_geom_angle_site_symmetry_1
_geom_angle_site_symmetry_3
_geom_angle
_geom_angle_publ_flag
O1W Co1 O1W 2_755 . 81.7(2) ?
O1W Co1 O2W 2_755 . 167.14(11) ?
O1W Co1 O2W . . 91.35(12) ?
O1W Co1 O2W 2_755 2_755 91.35(12) ?
O1W Co1 O2W . 2_755 167.14(11) ?
O2W Co1 O2W . 2_755 97.41(13) ?
O1W Co1 N1 2_755 2_755 99.86(11) ?
O1W Co1 N1 . 2_755 85.08(11) ?
O2W Co1 N1 . 2_755 90.24(10) ?
O2W Co1 N1 2_755 2_755 85.48(10) ?
O1W Co1 N1 2_755 . 85.08(11) ?
O1W Co1 N1 . . 99.86(11) ?
O2W Co1 N1 . . 85.48(10) ?
O2W Co1 N1 2_755 . 90.24(10) ?
N1 Co1 N1 2_755 . 173.52(13) ?
C11 N1 C7 . . 116.3(3) ?
C11 N1 Co1 . . 120.9(2) ?
C7 N1 Co1 . . 122.8(2) ?
C18 N2 C17 . . 115.1(3) ?
Co1 O1W H1WB . . 116(4) ?
Co1 O1W H1WA . . 121(3) ?
H1WB O1W H1WA . . 110(5) ?
Co1 O2W H2WB . . 120(2) ?
Co1 O2W H2WA . . 113(3) ?
H2WB O2W H2WA . . 103(4) ?
O2 S1 O1 . . 113.57(17) ?
O2 S1 O3 . . 113.29(16) ?
O1 S1 O3 . . 111.55(15) ?
O2 S1 C1 . . 106.38(14) ?
O1 S1 C1 . . 105.30(15) ?
O3 S1 C1 . . 105.96(16) ?
C2 C1 C6 . . 119.5(3) ?
C2 C1 S1 . . 121.4(2) ?
C6 C1 S1 . . 119.1(3) ?
C1 C2 C3 . . 120.3(3) ?
C1 C2 H2 . . 119.9 ?
C3 C2 H2 . . 119.9 ?
C2 C3 C4 . . 121.0(3) ?
C2 C3 H3 . . 119.5 ?
C4 C3 H3 . . 119.5 ?
C3 C4 C5 . . 118.0(3) ?
C3 C4 C4 . 2_656 122.3(2) ?
C5 C4 C4 . 2_656 119.8(2) ?
C6 C5 C4 . . 120.6(3) ?
C6 C5 H5 . . 119.7 ?
C4 C5 H5 . . 119.7 ?
C1 C6 C5 . . 120.6(3) ?
C1 C6 H6 . . 119.7 ?
C5 C6 H6 . . 119.7 ?
N1 C7 C8 . . 122.8(3) ?
N1 C7 H7 . . 118.6 ?
C8 C7 H7 . . 118.6 ?
C9 C8 C7 . . 120.5(3) ?
C9 C8 H8 . . 119.8 ?
C7 C8 H8 . . 119.8 ?
C10 C9 C8 . . 116.3(3) ?
C10 C9 C12 . . 120.8(3) ?
C8 C9 C12 . . 122.9(3) ?
C9 C10 C11 . . 120.0(3) ?
C9 C10 H10 . . 120.0 ?
C11 C10 H10 . . 120.0 ?
N1 C11 C10 . . 124.1(3) ?
N1 C11 H11 . . 117.9 ?
C10 C11 H11 . . 117.9 ?
C9 C12 C13 . . 115.9(3) ?
C9 C12 H12A . . 108.3 ?
C13 C12 H12A . . 108.3 ?
C9 C12 H12B . . 108.3 ?
C13 C12 H12B . . 108.3 ?
H12A C12 H12B . . 107.4 ?
C12 C13 C14 . . 110.4(3) ?
C12 C13 H13A . . 109.6 ?
C14 C13 H13A . . 109.6 ?
C12 C13 H13B . . 109.6 ?
C14 C13 H13B . . 109.6 ?
H13A C13 H13B . . 108.1 ?
C15 C14 C13 . . 117.6(3) ?
C15 C14 H14A . . 107.9 ?
C13 C14 H14A . . 107.9 ?
C15 C14 H14B . . 107.9 ?
C13 C14 H14B . . 107.9 ?
H14A C14 H14B . . 107.2 ?
C16 C15 C19 . . 116.3(3) ?
C16 C15 C14 . . 123.8(3) ?
C19 C15 C14 . . 119.9(3) ?
C15 C16 C17 . . 119.9(3) ?
C15 C16 H16 . . 120.1 ?
C17 C16 H16 . . 120.1 ?
N2 C17 C16 . . 124.8(4) ?
N2 C17 H17 . . 117.6 ?
C16 C17 H17 . . 117.6 ?
N2 C18 C19 . . 124.4(4) ?
N2 C18 H18 . . 117.8 ?
C19 C18 H18 . . 117.8 ?
C18 C19 C15 . . 119.4(4) ?
C18 C19 H19 . . 120.3 ?
C15 C19 H19 . . 120.3 ?

loop_
_geom_bond_atom_site_label_1
_geom_bond_atom_site_label_2
_geom_bond_site_symmetry_2
_geom_bond_distance
_geom_bond_publ_flag
Co1 O1W 2_755 2.059(3) ?
Co1 O1W . 2.059(3) ?
Co1 O2W . 2.110(2) ?
Co1 O2W 2_755 2.110(2) ?
Co1 N1 2_755 2.177(2) ?
Co1 N1 . 2.177(2) ?
N1 C11 . 1.322(4) ?
N1 C7 . 1.331(4) ?
N2 C18 . 1.318(5) ?
N2 C17 . 1.321(5) ?
O1 S1 . 1.449(3) ?
O2 S1 . 1.443(3) ?
O3 S1 . 1.451(3) ?
O1W H1WB . 0.71(4) ?
O1W H1WA . 0.81(4) ?
O2W H2WB . 0.78(4) ?
O2W H2WA . 0.86(5) ?
O3W H3W . 0.87(6) ?
S1 C1 . 1.766(3) ?
C1 C2 . 1.370(5) ?
C1 C6 . 1.371(4) ?
C2 C3 . 1.376(5) ?
C2 H2 . 0.9300 ?
C3 C4 . 1.384(4) ?
C3 H3 . 0.9300 ?
C4 C5 . 1.388(4) ?
C4 C4 2_656 1.479(6) ?
C5 C6 . 1.376(4) ?
C5 H5 . 0.9300 ?
C6 H6 . 0.9300 ?
C7 C8 . 1.385(4) ?
C7 H7 . 0.9300 ?
C8 C9 . 1.373(5) ?
C8 H8 . 0.9300 ?
C9 C10 . 1.371(5) ?
C9 C12 . 1.503(4) ?
C10 C11 . 1.376(4) ?
C10 H10 . 0.9300 ?
C11 H11 . 0.9300 ?
C12 C13 . 1.511(4) ?
C12 H12A . 0.9700 ?
C12 H12B . 0.9700 ?
C13 C14 . 1.524(4) ?
C13 H13A . 0.9700 ?
C13 H13B . 0.9700 ?
C14 C15 . 1.501(5) ?
C14 H14A . 0.9700 ?
C14 H14B . 0.9700 ?
C15 C16 . 1.364(5) ?
C15 C19 . 1.382(4) ?
C16 C17 . 1.371(5) ?
C16 H16 . 0.9300 ?
C17 H17 . 0.9300 ?
C18 C19 . 1.381(5) ?
C18 H18 . 0.9300 ?
C19 H19 . 0.9300 ?

loop_
_geom_hbond_atom_site_label_D
_geom_hbond_atom_site_label_H
_geom_hbond_atom_site_label_A
_geom_hbond_site_symmetry_A
_geom_hbond_distance_DH
_geom_hbond_distance_HA
_geom_hbond_distance_DA
_geom_hbond_angle_DHA
O1W H1WA O3 6 0.81(4) 2.60(4) 3.008(4) 113(3)
O1W H1WA O1 6 0.81(4) 2.01(5) 2.812(4) 169(4)
O2W H2WA N2 2_655 0.86(5) 1.93(5) 2.779(4) 167(5)
O1W H1WB O3 2_756 0.71(4) 2.01(5) 2.687(4) 160(5)
O2W H2WB O2 2_756 0.78(4) 2.01(4) 2.795(4) 179(4)
O3W H3W O1 2_656 0.87(6) 2.05(6) 2.924(4) 174(7)
C10 H10 O2 7_656 0.93 2.56 3.360(4) 144
C16 H16 O3W 7_556 0.93 2.54 3.311(5) 141

loop_
_geom_torsion_atom_site_label_1
_geom_torsion_atom_site_label_2
_geom_torsion_atom_site_label_3
_geom_torsion_atom_site_label_4
_geom_torsion_site_symmetry_1
_geom_torsion_site_symmetry_2
_geom_torsion_site_symmetry_3
_geom_torsion_site_symmetry_4
_geom_torsion
_geom_torsion_publ_flag
O1W Co1 N1 C11 2_755 . . . -121.1(3) ?
O1W Co1 N1 C11 . . . . 158.2(2) ?
O2W Co1 N1 C11 . . . . 67.6(2) ?
O2W Co1 N1 C11 2_755 . . . -29.8(2) ?
O1W Co1 N1 C7 2_755 . . . 59.3(3) ?
O1W Co1 N1 C7 . . . . -21.4(3) ?
O2W Co1 N1 C7 . . . . -112.0(3) ?
O2W Co1 N1 C7 2_755 . . . 150.6(3) ?
O2 S1 C1 C2 . . . . -134.6(3) ?
O1 S1 C1 C2 . . . . 104.6(3) ?
O3 S1 C1 C2 . . . . -13.7(3) ?
O2 S1 C1 C6 . . . . 45.8(3) ?
O1 S1 C1 C6 . . . . -75.0(3) ?
O3 S1 C1 C6 . . . . 166.7(3) ?
C6 C1 C2 C3 . . . . -0.9(5) ?
S1 C1 C2 C3 . . . . 179.5(3) ?
C1 C2 C3 C4 . . . . -1.2(6) ?
C2 C3 C4 C5 . . . . 2.3(5) ?
C2 C3 C4 C4 . . . 2_656 -177.1(4) ?
C3 C4 C5 C6 . . . . -1.5(5) ?
C4 C4 C5 C6 2_656 . . . 178.0(4) ?
C2 C1 C6 C5 . . . . 1.7(5) ?
S1 C1 C6 C5 . . . . -178.7(3) ?
C4 C5 C6 C1 . . . . -0.5(5) ?
C11 N1 C7 C8 . . . . 1.1(5) ?
Co1 N1 C7 C8 . . . . -179.3(3) ?
N1 C7 C8 C9 . . . . 0.3(6) ?
C7 C8 C9 C10 . . . . -1.2(5) ?
C7 C8 C9 C12 . . . . 177.6(3) ?
C8 C9 C10 C11 . . . . 0.6(5) ?
C12 C9 C10 C11 . . . . -178.2(3) ?
C7 N1 C11 C10 . . . . -1.7(5) ?
Co1 N1 C11 C10 . . . . 178.6(2) ?
C9 C10 C11 N1 . . . . 0.9(5) ?
C10 C9 C12 C13 . . . . -100.7(4) ?
C8 C9 C12 C13 . . . . 80.6(5) ?
C9 C12 C13 C14 . . . . 177.0(3) ?
C12 C13 C14 C15 . . . . 172.0(3) ?
C13 C14 C15 C16 . . . . 23.9(6) ?
C13 C14 C15 C19 . . . . -156.5(4) ?
C19 C15 C16 C17 . . . . -0.8(6) ?
C14 C15 C16 C17 . . . . 178.8(4) ?
C18 N2 C17 C16 . . . . 1.4(6) ?
C15 C16 C17 N2 . . . . -0.8(7) ?
C17 N2 C18 C19 . . . . -0.3(7) ?
N2 C18 C19 C15 . . . . -1.3(7) ?
C16 C15 C19 C18 . . . . 1.8(6) ?
C14 C15 C19 C18 . . . . -177.8(4) ?
